data_4031876
loop_
_publ_author_name
'Saglam, Mehmet F.'
'Alborzi, Ali R.'
'Payne, Alan D.'
'Willis, Anthony C.'
'Paddon-Row, Michael N'
'Sherburn, Michael S.'

_publ_section_title
;
 Synthesis and Diels-Alder Reactivity of Substituted [4]Dendralenes.
;
_journal_issue 4
_journal_name_full 'The Journal of organic chemistry'
_journal_page_first 1461
_journal_page_last 1475
_journal_paper_doi 10.1021/acs.joc.5b02583
_journal_volume 81
_journal_year 2016
_chemical_compound_source local
_chemical_formula_moiety 'C19 H22 N2 O4'
_chemical_formula_sum 'C19 H22 N2 O4'
_chemical_formula_weight 342.39
_space_group_IT_number 14
_symmetry_cell_setting monoclinic
_symmetry_space_group_name_Hall '-P 2yn'
_symmetry_space_group_name_H-M 'P 1 21/n 1'
_atom_sites_solution_hydrogens geom
_atom_sites_solution_primary direct
_audit_creation_date 11-03-24
_audit_creation_method CRYSTALS_ver_14.11
_audit_update_record
;
2011-03-28 - Report on C19 H22 N2 O4 (major)
             by Anthony C. Willis
             for Mehmet Saglam and Mick Sherburn
2011-03-29 - passes checkcif tests with minor warnings
2015-08-31 - CCDC version
;
_cell_angle_alpha 90
_cell_angle_beta 93.5300(7)
_cell_angle_gamma 90
_cell_formula_units_Z 12
_cell_length_a 25.4459(4)
_cell_length_b 7.8587(1)
_cell_length_c 26.2588(4)
_cell_measurement_reflns_used 68216
_cell_measurement_temperature 200
_cell_measurement_theta_max 25
_cell_measurement_theta_min 3
_cell_volume 5241.05(13)
_computing_cell_refinement 'DENZO/SCALEPACK (Otwinowski & Minor, 1997)'
_computing_data_collection 'COLLECT (Nonius, 2001).'
_computing_data_reduction 'DENZO/SCALEPACK (Otwinowski & Minor, 1997)'
_computing_molecular_graphics
; 
ORTEP-II (Johnson 1976) in teXsan (MSC, 1992-1997)
;
_computing_publication_material 'CRYSTALS (Betteridge et al., 2003)'
_computing_structure_refinement 'CRYSTALS (Betteridge et al., 2003)'
_computing_structure_solution 'SIR92 (Altomare et al., 1994)'
_diffrn_ambient_temperature 200
_diffrn_measured_fraction_theta_full 0.999
_diffrn_measured_fraction_theta_max 0.999
_diffrn_measurement_device Area
_diffrn_measurement_device_type 'Nonius KappaCCD'
_diffrn_measurement_method '\f & \w scans'
_diffrn_radiation_monochromator graphite
_diffrn_radiation_type 'Mo K\a'
_diffrn_radiation_wavelength 0.71073
_diffrn_reflns_av_R_equivalents 0.060
_diffrn_reflns_limit_h_max 30
_diffrn_reflns_limit_h_min -30
_diffrn_reflns_limit_k_max 8
_diffrn_reflns_limit_k_min -9
_diffrn_reflns_limit_l_max 31
_diffrn_reflns_limit_l_min -31
_diffrn_reflns_number 82102
_diffrn_reflns_theta_full 25.026
_diffrn_reflns_theta_max 25.026
_diffrn_reflns_theta_min 2.573
_diffrn_standards_number 0
_exptl_absorpt_coefficient_mu 0.092
_exptl_absorpt_correction_T_max 1.00
_exptl_absorpt_correction_T_min 0.865
_exptl_absorpt_correction_type multi-scan
_exptl_absorpt_process_details 'DENZO/SCALEPACK (Otwinowski & Minor, 1997)'
_exptl_crystal_colour colourless
_exptl_crystal_density_diffrn 1.302
_exptl_crystal_density_method 'not measured'
_exptl_crystal_description lath
_exptl_crystal_F_000 2184
_exptl_crystal_size_max 0.560
_exptl_crystal_size_mid 0.170
_exptl_crystal_size_min 0.040
_refine_diff_density_max 0.47
_refine_diff_density_min -0.48
_refine_ls_extinction_method None
_refine_ls_goodness_of_fit_ref 0.9661
_refine_ls_hydrogen_treatment constr
_refine_ls_matrix_type full
_refine_ls_number_parameters 676
_refine_ls_number_reflns 9266
_refine_ls_number_restraints 0
_refine_ls_R_factor_all 0.0910
_refine_ls_R_factor_gt 0.0484
_refine_ls_shift/su_max 0.0005369
_refine_ls_shift/su_mean 0.0000873
_refine_ls_structure_factor_coef Fsqd
_refine_ls_weighting_details
;
 Method= Modified Sheldrick 
 w=1/[\s^2^(F^2^) + ( 0.05P)^2^ + 2.83P] 
 ,where P=(max(Fo^2^,0) + 2Fc^2^)/3 
;
_refine_ls_weighting_scheme calc
_refine_ls_wR_factor_all 0.1200
_refine_ls_wR_factor_gt 0.1018
_refine_ls_wR_factor_ref 0.1200
_reflns_limit_h_max 30
_reflns_limit_h_min -30
_reflns_limit_k_max 9
_reflns_limit_k_min 0
_reflns_limit_l_max 31
_reflns_limit_l_min 0
_reflns_number_gt 5989
_reflns_number_total 9266
_reflns_threshold_expression I>2.0\s(I)
_oxford_diffrn_Wilson_B_factor 3.42
_oxford_diffrn_Wilson_scale 23.16
_oxford_refine_ls_r_factor_ref 0.0910
_oxford_refine_ls_scale 0.22267(13)
_oxford_reflns_number_all 9266
_oxford_reflns_threshold_expression_ref I>-10.0\s(I)
_oxford_structure_analysis_title '3241020 she1103'
_cod_data_source_file jo5b02583_si_001.cif
_cod_data_source_block compound_40
_cod_depositor_comments
;
The following automatic conversions were performed:

'_symmetry_cell_setting' value 'Monoclinic' changed to 'monoclinic'
according to
/usr/data/users/saulius/crontab/automatic-downloads/current/ACS/lib/dictionaries/cif_core.dic
dictionary named 'cif_core.dic' version 2.4.2 from 2011-04-26.

Automatic conversion script
Id: cif_fix_values 4268 2015-11-12 08:31:59Z antanas 
;
_cod_original_sg_symbol_Hall '-P 2yn '
_cod_original_sg_symbol_H-M 'P 1 21/n 1 '
_cod_database_code 4031876

loop_
_symmetry_equiv_pos_as_xyz
x,y,z
-x,-y,-z
-x+1/2,y+1/2,-z+1/2
x+1/2,-y+1/2,z+1/2

loop_
_atom_site_label
_atom_site_type_symbol
_atom_site_fract_x
_atom_site_fract_y
_atom_site_fract_z
_atom_site_U_iso_or_equiv
_atom_site_occupancy
_atom_site_adp_type
_atom_site_refinement_flags_posn
C1 C 0.42857(9) 0.7475(3) 0.15043(9) 0.0464 1.0000 Uani .
N2 N 0.41624(7) 0.8436(2) 0.19169(7) 0.0426 1.0000 Uani .
C3 C 0.45865(8) 0.9327(3) 0.21311(8) 0.0403 1.0000 Uani .
C4 C 0.50647(8) 0.8925(3) 0.18393(8) 0.0369 1.0000 Uani .
C5 C 0.55289(8) 0.8372(3) 0.21979(8) 0.0401 1.0000 Uani .
C6 C 0.54053(8) 0.6745(3) 0.24661(8) 0.0347 1.0000 Uani .
C7 C 0.54776(8) 0.6490(3) 0.29700(8) 0.0388 1.0000 Uani .
C8 C 0.52886(9) 0.4812(3) 0.31741(9) 0.0486 1.0000 Uani .
C9 C 0.54811(9) 0.3357(3) 0.28481(9) 0.0487 1.0000 Uani .
C10 C 0.60728(10) 0.3193(3) 0.29131(10) 0.0542 1.0000 Uani .
N11 N 0.62740(8) 0.3156(3) 0.24373(8) 0.0568 1.0000 Uani .
C12 C 0.58858(10) 0.3275(3) 0.20480(10) 0.0560 1.0000 Uani .
C13 C 0.53665(9) 0.3590(3) 0.22703(9) 0.0456 1.0000 Uani .
C14 C 0.51348(8) 0.5380(3) 0.21395(8) 0.0370 1.0000 Uani .
C15 C 0.51283(9) 0.5808(3) 0.15699(8) 0.0443 1.0000 Uani .
C16 C 0.48722(9) 0.7543(3) 0.14556(8) 0.0421 1.0000 Uani .
C17 C 0.36301(9) 0.8604(3) 0.20815(11) 0.0646 1.0000 Uani .
C18 C 0.68357(11) 0.2986(5) 0.23514(13) 0.0856 1.0000 Uani .
C19 C 0.57166(10) 0.7730(3) 0.33368(9) 0.0482 1.0000 Uani .
C20 C 0.61903(11) 0.8437(3) 0.33283(9) 0.0582 1.0000 Uani .
C21 C 0.65928(10) 0.8101(4) 0.29530(10) 0.0732 1.0000 Uani .
O22 O 0.39606(7) 0.6695(2) 0.12367(7) 0.0689 1.0000 Uani .
O23 O 0.45621(7) 1.0275(2) 0.24936(6) 0.0560 1.0000 Uani .
O24 O 0.63405(8) 0.3105(3) 0.33107(7) 0.0778 1.0000 Uani .
O25 O 0.59734(8) 0.3119(3) 0.16016(7) 0.0886 1.0000 Uani .
C101 C 0.07239(9) 0.7235(3) 0.41874(9) 0.0425 1.0000 Uani .
N102 N 0.03854(7) 0.7507(2) 0.45666(7) 0.0442 1.0000 Uani .
C103 C 0.06183(9) 0.8365(3) 0.49815(9) 0.0460 1.0000 Uani .
C104 C 0.11753(8) 0.8803(3) 0.48691(8) 0.0409 1.0000 Uani .
C105 C 0.15740(9) 0.8165(3) 0.52880(9) 0.0446 1.0000 Uani .
C106 C 0.16009(8) 0.6230(3) 0.52816(8) 0.0365 1.0000 Uani .
C107 C 0.15847(8) 0.5237(3) 0.56912(8) 0.0438 1.0000 Uani .
C108 C 0.15685(9) 0.3335(3) 0.55928(9) 0.0485 1.0000 Uani .
C109 C 0.20182(8) 0.2831(3) 0.52556(9) 0.0408 1.0000 Uani .
C110 C 0.25329(9) 0.2984(3) 0.55603(9) 0.0448 1.0000 Uani .
N111 N 0.28557(7) 0.4095(2) 0.53139(7) 0.0419 1.0000 Uani .
C112 C 0.26257(9) 0.4699(3) 0.48638(9) 0.0433 1.0000 Uani .
C113 C 0.20708(8) 0.3988(3) 0.47930(8) 0.0421 1.0000 Uani .
C114 C 0.16377(8) 0.5407(3) 0.47668(8) 0.0399 1.0000 Uani .
C115 C 0.16929(9) 0.6680(3) 0.43423(8) 0.0441 1.0000 Uani .
C116 C 0.12521(8) 0.8005(3) 0.43442(8) 0.0402 1.0000 Uani .
C117 C -0.01636(9) 0.6958(4) 0.45283(10) 0.0621 1.0000 Uani .
C118 C 0.33866(9) 0.4539(3) 0.55143(10) 0.0572 1.0000 Uani .
C119 C 0.15737(10) 0.5820(3) 0.62254(9) 0.0560 1.0000 Uani .
C120 C 0.19071(12) 0.6887(4) 0.64664(10) 0.0665 1.0000 Uani .
C121 C 0.23710(11) 0.7751(4) 0.62566(11) 0.0748 1.0000 Uani .
O122 O 0.06093(6) 0.6479(2) 0.37951(6) 0.0605 1.0000 Uani .
O123 O 0.03948(7) 0.8668(3) 0.53640(6) 0.0707 1.0000 Uani .
O124 O 0.26646(7) 0.2281(2) 0.59573(7) 0.0672 1.0000 Uani .
O125 O 0.28479(6) 0.5633(2) 0.45752(7) 0.0595 1.0000 Uani .
C201 C 0.71511(9) 0.7488(3) 0.73829(9) 0.0421 1.0000 Uani .
N202 N 0.67043(7) 0.6693(2) 0.75362(6) 0.0399 1.0000 Uani .
C203 C 0.64520(9) 0.5736(3) 0.71562(8) 0.0405 1.0000 Uani .
C204 C 0.67398(8) 0.5920(3) 0.66770(8) 0.0377 1.0000 Uani .
C205 C 0.63838(8) 0.6685(3) 0.62425(8) 0.0389 1.0000 Uani .
C206 C 0.63121(8) 0.8577(3) 0.63013(7) 0.0348 1.0000 Uani .
C207 C 0.58542(8) 0.9417(3) 0.62409(8) 0.0392 1.0000 Uani .
C208 C 0.58784(9) 1.1331(3) 0.63065(9) 0.0459 1.0000 Uani .
C209 C 0.63073(8) 1.2066(3) 0.59823(8) 0.0405 1.0000 Uani .
C210 C 0.61407(9) 1.1941(3) 0.54249(9) 0.0428 1.0000 Uani .
N211 N 0.65044(7) 1.0967(2) 0.51842(7) 0.0446 1.0000 Uani .
C212 C 0.69208(10) 1.0484(3) 0.55074(9) 0.0470 1.0000 Uani .
C213 C 0.68316(8) 1.1096(3) 0.60414(8) 0.0406 1.0000 Uani .
C214 C 0.68045(8) 0.9616(3) 0.64303(8) 0.0374 1.0000 Uani .
C215 C 0.73039(8) 0.8531(3) 0.64888(9) 0.0428 1.0000 Uani .
C216 C 0.72245(8) 0.7004(3) 0.68352(8) 0.0388 1.0000 Uani .
C217 C 0.65251(11) 0.6775(3) 0.80513(9) 0.0582 1.0000 Uani .
C218 C 0.64623(12) 1.0603(4) 0.46357(9) 0.0652 1.0000 Uani .
C219 C 0.53324(8) 0.8661(3) 0.61118(9) 0.0475 1.0000 Uani .
C220 C 0.51813(10) 0.7759(3) 0.57068(10) 0.0575 1.0000 Uani .
C221 C 0.55044(11) 0.7265(4) 0.52771(10) 0.0703 1.0000 Uani .
O222 O 0.74322(7) 0.8397(2) 0.76551(6) 0.0619 1.0000 Uani .
O223 O 0.60612(7) 0.4897(2) 0.72164(6) 0.0597 1.0000 Uani .
O224 O 0.57585(7) 1.2575(2) 0.52065(6) 0.0604 1.0000 Uani .
O225 O 0.72980(7) 0.9691(2) 0.53679(7) 0.0695 1.0000 Uani .
H41 H 0.5155 0.9944 0.1651 0.0426 1.0000 Uiso R
H51 H 0.5615 0.9244 0.2447 0.0482 1.0000 Uiso R
H52 H 0.5835 0.8196 0.1992 0.0476 1.0000 Uiso R
H81 H 0.5426 0.4663 0.3529 0.0575 1.0000 Uiso R
H82 H 0.4901 0.4782 0.3169 0.0574 1.0000 Uiso R
H91 H 0.5330 0.2312 0.2955 0.0582 1.0000 Uiso R
H131 H 0.5115 0.2731 0.2134 0.0550 1.0000 Uiso R
H141 H 0.4766 0.5340 0.2237 0.0432 1.0000 Uiso R
H151 H 0.5496 0.5847 0.1451 0.0529 1.0000 Uiso R
H152 H 0.4934 0.4946 0.1374 0.0528 1.0000 Uiso R
H161 H 0.4934 0.7867 0.1106 0.0507 1.0000 Uiso R
H171 H 0.3625 0.9421 0.2351 0.0983 1.0000 Uiso R
H172 H 0.3394 0.9008 0.1807 0.0980 1.0000 Uiso R
H173 H 0.3499 0.7561 0.2207 0.0979 1.0000 Uiso R
H181 H 0.6896 0.3061 0.1996 0.1293 1.0000 Uiso R
H182 H 0.7027 0.3867 0.2541 0.1286 1.0000 Uiso R
H183 H 0.6957 0.1917 0.2483 0.1290 1.0000 Uiso R
H191 H 0.5517 0.7968 0.3620 0.0576 1.0000 Uiso R
H201 H 0.6294 0.9231 0.3594 0.0698 1.0000 Uiso R
H211 H 0.6932 0.7873 0.3128 0.1095 1.0000 Uiso R
H212 H 0.6494 0.7111 0.2733 0.1089 1.0000 Uiso R
H213 H 0.6635 0.9080 0.2737 0.1105 1.0000 Uiso R
H1041 H 0.1196 1.0055 0.4846 0.0498 1.0000 Uiso R
H1051 H 0.1462 0.8579 0.5613 0.0501 1.0000 Uiso R
H1052 H 0.1930 0.8662 0.5235 0.0538 1.0000 Uiso R
H1081 H 0.1595 0.2694 0.5922 0.0586 1.0000 Uiso R
H1082 H 0.1234 0.3042 0.5394 0.0580 1.0000 Uiso R
H1091 H 0.1968 0.1626 0.5148 0.0494 1.0000 Uiso R
H1131 H 0.2067 0.3373 0.4480 0.0477 1.0000 Uiso R
H1141 H 0.1305 0.4774 0.4692 0.0476 1.0000 Uiso R
H1151 H 0.2034 0.7268 0.4390 0.0529 1.0000 Uiso R
H1152 H 0.1693 0.6049 0.4010 0.0535 1.0000 Uiso R
H1161 H 0.1326 0.8892 0.4106 0.0476 1.0000 Uiso R
H1171 H -0.0323 0.7236 0.4838 0.0934 1.0000 Uiso R
H1172 H -0.0348 0.7480 0.4244 0.0935 1.0000 Uiso R
H1173 H -0.0172 0.5734 0.4484 0.0938 1.0000 Uiso R
H1181 H 0.3574 0.5078 0.5257 0.0872 1.0000 Uiso R
H1182 H 0.3362 0.5321 0.5799 0.0877 1.0000 Uiso R
H1183 H 0.3566 0.3524 0.5632 0.0871 1.0000 Uiso R
H1191 H 0.1301 0.5348 0.6416 0.0668 1.0000 Uiso R
H1201 H 0.1849 0.7128 0.6819 0.0804 1.0000 Uiso R
H1211 H 0.2686 0.7564 0.6480 0.1117 1.0000 Uiso R
H1212 H 0.2436 0.7319 0.5904 0.1112 1.0000 Uiso R
H1213 H 0.2304 0.8986 0.6239 0.1123 1.0000 Uiso R
H2041 H 0.6849 0.4758 0.6580 0.0448 1.0000 Uiso R
H2051 H 0.6542 0.6463 0.5920 0.0470 1.0000 Uiso R
H2052 H 0.6035 0.6107 0.6229 0.0455 1.0000 Uiso R
H2081 H 0.5963 1.1619 0.6664 0.0550 1.0000 Uiso R
H2082 H 0.5539 1.1838 0.6200 0.0557 1.0000 Uiso R
H2091 H 0.6360 1.3265 0.6058 0.0482 1.0000 Uiso R
H2131 H 0.7124 1.1860 0.6144 0.0482 1.0000 Uiso R
H2141 H 0.6757 1.0195 0.6765 0.0445 1.0000 Uiso R
H2151 H 0.7599 0.9214 0.6645 0.0512 1.0000 Uiso R
H2152 H 0.7404 0.8130 0.6149 0.0511 1.0000 Uiso R
H2161 H 0.7543 0.6293 0.6840 0.0462 1.0000 Uiso R
H2171 H 0.6467 0.5638 0.8173 0.0871 1.0000 Uiso R
H2172 H 0.6802 0.7335 0.8265 0.0875 1.0000 Uiso R
H2173 H 0.6202 0.7422 0.8064 0.0866 1.0000 Uiso R
H2181 H 0.6803 1.0411 0.4526 0.0995 1.0000 Uiso R
H2182 H 0.6312 1.1550 0.4451 0.0995 1.0000 Uiso R
H2183 H 0.6253 0.9637 0.4576 0.1005 1.0000 Uiso R
H2191 H 0.5077 0.8909 0.6345 0.0568 1.0000 Uiso R
H2201 H 0.4816 0.7395 0.5681 0.0693 1.0000 Uiso R
H2211 H 0.5325 0.7614 0.4951 0.1041 1.0000 Uiso R
H2212 H 0.5548 0.6035 0.5270 0.1054 1.0000 Uiso R
H2213 H 0.5851 0.7801 0.5309 0.1036 1.0000 Uiso R

loop_
_atom_site_aniso_label
_atom_site_aniso_U_11
_atom_site_aniso_U_22
_atom_site_aniso_U_33
_atom_site_aniso_U_23
_atom_site_aniso_U_13
_atom_site_aniso_U_12
C1 0.0475(14) 0.0387(13) 0.0511(15) 0.0056(12) -0.0111(12) -0.0028(11)
N2 0.0333(10) 0.0404(11) 0.0540(12) 0.0021(10) 0.0007(9) -0.0006(9)
C3 0.0419(13) 0.0377(13) 0.0408(13) 0.0046(11) -0.0007(11) 0.0006(11)
C4 0.0365(12) 0.0380(12) 0.0363(12) 0.0028(10) 0.0030(10) -0.0038(10)
C5 0.0357(12) 0.0423(13) 0.0420(13) 0.0011(11) 0.0007(10) -0.0042(10)
C6 0.0296(11) 0.0354(12) 0.0394(12) -0.0025(10) 0.0040(9) 0.0001(9)
C7 0.0357(12) 0.0444(13) 0.0363(12) -0.0002(10) 0.0033(9) 0.0035(10)
C8 0.0467(14) 0.0567(15) 0.0430(13) 0.0078(12) 0.0074(11) -0.0019(12)
C9 0.0529(15) 0.0385(13) 0.0544(15) 0.0082(11) 0.0015(12) -0.0044(11)
C10 0.0591(16) 0.0479(15) 0.0542(16) -0.0002(13) -0.0078(13) 0.0077(12)
N11 0.0498(13) 0.0615(14) 0.0584(14) -0.0045(11) -0.0025(11) 0.0166(11)
C12 0.0624(17) 0.0485(15) 0.0565(17) -0.0056(13) -0.0026(14) 0.0197(13)
C13 0.0463(14) 0.0372(13) 0.0524(14) -0.0045(11) -0.0047(11) -0.0021(11)
C14 0.0340(12) 0.0372(12) 0.0398(12) -0.0024(10) 0.0018(10) 0.0009(10)
C15 0.0479(14) 0.0449(13) 0.0398(13) -0.0058(11) 0.0005(11) 0.0050(11)
C16 0.0476(14) 0.0461(13) 0.0325(12) 0.0009(10) 0.0005(10) 0.0016(11)
C17 0.0379(14) 0.0596(17) 0.097(2) 0.0115(16) 0.0117(14) 0.0034(12)
C18 0.0519(17) 0.110(3) 0.095(2) -0.006(2) 0.0093(16) 0.0283(17)
C19 0.0554(16) 0.0534(15) 0.0353(13) -0.0035(11) -0.0002(11) 0.0069(13)
C20 0.0650(18) 0.0641(17) 0.0436(14) -0.0070(13) -0.0117(13) -0.0078(14)
C21 0.0537(17) 0.106(2) 0.0584(17) 0.0049(16) -0.0050(14) -0.0176(16)
O22 0.0616(12) 0.0621(12) 0.0790(13) -0.0104(10) -0.0273(10) -0.0110(10)
O23 0.0623(11) 0.0538(10) 0.0525(10) -0.0113(9) 0.0086(8) 0.0021(9)
O24 0.0736(13) 0.0935(15) 0.0634(12) -0.0049(11) -0.0186(10) 0.0241(11)
O25 0.0921(15) 0.1202(18) 0.0534(12) -0.0168(12) 0.0028(11) 0.0542(14)
C101 0.0410(13) 0.0432(13) 0.0424(14) 0.0011(11) -0.0033(11) 0.0038(11)
N102 0.0347(10) 0.0567(12) 0.0410(11) 0.0013(10) -0.0006(9) 0.0016(9)
C103 0.0468(14) 0.0551(15) 0.0356(13) 0.0052(12) -0.0012(11) 0.0142(12)
C104 0.0424(13) 0.0358(12) 0.0432(13) 0.0024(10) -0.0077(10) 0.0024(10)
C105 0.0447(13) 0.0437(13) 0.0443(13) 0.0026(11) -0.0077(11) 0.0025(11)
C106 0.0330(12) 0.0421(13) 0.0344(12) 0.0057(10) 0.0022(9) 0.0054(10)
C107 0.0377(13) 0.0515(14) 0.0432(13) 0.0044(12) 0.0094(10) 0.0047(11)
C108 0.0424(13) 0.0484(14) 0.0557(15) 0.0057(12) 0.0119(11) 0.0002(11)
C109 0.0386(13) 0.0313(12) 0.0532(14) 0.0035(11) 0.0087(10) 0.0008(10)
C110 0.0444(14) 0.0439(14) 0.0472(14) 0.0057(12) 0.0104(11) 0.0048(11)
N111 0.0339(10) 0.0425(11) 0.0497(11) 0.0053(9) 0.0045(9) 0.0009(9)
C112 0.0388(13) 0.0388(13) 0.0532(15) 0.0050(12) 0.0097(11) 0.0082(11)
C113 0.0423(13) 0.0410(13) 0.0430(13) -0.0023(11) 0.0032(10) 0.0034(11)
C114 0.0338(12) 0.0466(13) 0.0391(12) 0.0007(11) 0.0015(10) 0.0020(10)
C115 0.0430(13) 0.0483(14) 0.0414(13) 0.0024(11) 0.0051(10) 0.0018(11)
C116 0.0389(12) 0.0398(13) 0.0416(13) 0.0030(10) 0.0006(10) 0.0018(10)
C117 0.0355(14) 0.085(2) 0.0650(17) 0.0073(15) 0.0000(12) -0.0028(13)
C118 0.0391(14) 0.0596(16) 0.0719(17) 0.0086(14) -0.0040(12) -0.0023(12)
C119 0.0604(16) 0.0659(17) 0.0434(14) 0.0048(13) 0.0180(13) 0.0063(14)
C120 0.079(2) 0.083(2) 0.0363(14) 0.0023(14) -0.0020(14) 0.0109(17)
C121 0.0603(18) 0.101(2) 0.0600(17) 0.0005(17) -0.0184(14) -0.0006(17)
O122 0.0556(11) 0.0715(12) 0.0533(11) -0.0186(10) -0.0044(8) -0.0017(9)
O123 0.0602(11) 0.1100(16) 0.0424(10) -0.0070(10) 0.0067(9) 0.0173(11)
O124 0.0637(12) 0.0775(13) 0.0605(12) 0.0268(10) 0.0044(9) 0.0011(10)
O125 0.0465(10) 0.0647(11) 0.0689(11) 0.0277(10) 0.0167(9) 0.0024(9)
C201 0.0409(13) 0.0385(13) 0.0456(13) -0.0005(11) -0.0065(11) 0.0026(11)
N202 0.0419(11) 0.0423(11) 0.0354(10) -0.0017(9) 0.0028(8) 0.0013(9)
C203 0.0344(13) 0.0402(13) 0.0464(14) 0.0060(11) -0.0024(11) 0.0009(11)
C204 0.0383(12) 0.0327(12) 0.0413(12) -0.0038(10) -0.0044(10) 0.0021(10)
C205 0.0382(12) 0.0409(13) 0.0370(12) -0.0043(10) -0.0037(10) -0.0003(10)
C206 0.0364(12) 0.0383(12) 0.0298(11) -0.0011(9) 0.0027(9) -0.0010(10)
C207 0.0334(12) 0.0476(14) 0.0372(12) 0.0023(10) 0.0065(10) 0.0007(11)
C208 0.0454(14) 0.0479(14) 0.0447(13) -0.0033(11) 0.0052(11) 0.0110(11)
C209 0.0461(13) 0.0318(12) 0.0433(13) -0.0045(10) 0.0008(10) -0.0003(10)
C210 0.0443(14) 0.0375(13) 0.0467(14) 0.0014(11) 0.0025(11) -0.0046(11)
N211 0.0521(12) 0.0434(11) 0.0386(11) -0.0006(9) 0.0053(9) 0.0015(10)
C212 0.0504(15) 0.0432(14) 0.0484(14) 0.0056(12) 0.0107(12) 0.0050(12)
C213 0.0400(13) 0.0366(12) 0.0447(13) 0.0000(10) -0.0020(10) -0.0040(10)
C214 0.0349(12) 0.0397(13) 0.0374(12) -0.0039(10) 0.0013(10) -0.0016(10)
C215 0.0333(12) 0.0473(14) 0.0477(13) 0.0030(11) 0.0021(10) -0.0013(11)
C216 0.0316(12) 0.0413(13) 0.0433(13) 0.0002(10) -0.0005(10) 0.0042(10)
C217 0.0715(18) 0.0590(16) 0.0457(14) 0.0014(13) 0.0155(13) 0.0051(14)
C218 0.090(2) 0.0638(18) 0.0421(15) -0.0014(13) 0.0087(14) 0.0005(15)
C219 0.0323(12) 0.0601(16) 0.0506(15) 0.0129(13) 0.0059(11) 0.0031(11)
C220 0.0396(14) 0.0715(18) 0.0598(17) 0.0131(15) -0.0099(12) -0.0124(13)
C221 0.0643(18) 0.088(2) 0.0576(17) -0.0046(16) -0.0096(14) -0.0106(16)
O222 0.0681(12) 0.0601(11) 0.0551(11) -0.0099(9) -0.0159(9) -0.0172(9)
O223 0.0466(10) 0.0673(12) 0.0646(11) 0.0133(9) -0.0016(8) -0.0166(9)
O224 0.0515(11) 0.0737(12) 0.0545(10) 0.0031(9) -0.0081(9) 0.0105(10)
O225 0.0726(13) 0.0806(13) 0.0574(11) 0.0123(10) 0.0216(10) 0.0315(11)

loop_
_atom_type_symbol
_atom_type_scat_dispersion_real
_atom_type_scat_dispersion_imag
_atom_type_scat_Cromer_Mann_a1
_atom_type_scat_Cromer_Mann_b1
_atom_type_scat_Cromer_Mann_a2
_atom_type_scat_Cromer_Mann_b2
_atom_type_scat_Cromer_Mann_a3
_atom_type_scat_Cromer_Mann_b3
_atom_type_scat_Cromer_Mann_a4
_atom_type_scat_Cromer_Mann_b4
_atom_type_scat_Cromer_Mann_c
_atom_type_scat_source
C 0.0033 0.0016 2.3100 20.8439 1.0200 10.2075 1.5886 0.5687 0.8650 51.6512 0.2156 'International Tables Vol C 4.2.6.8 and 6.1.1.4'
H 0.0000 0.0000 0.4930 10.5109 0.3229 26.1257 0.1402 3.1424 0.0408 57.7998 0.0030 'International Tables Vol C 4.2.6.8 and 6.1.1.4'
N 0.0061 0.0033 12.2126 0.0057 3.1322 9.8933 2.0125 28.9975 1.1663 0.5826 -11.5290 'International Tables Vol C 4.2.6.8 and 6.1.1.4'
O 0.0106 0.0060 3.0485 13.2771 2.2868 5.7011 1.5463 0.3239 0.8670 32.9089 0.2508 'International Tables Vol C 4.2.6.8 and 6.1.1.4'

loop_
_geom_angle_atom_site_label_1
_geom_angle_atom_site_label_2
_geom_angle_atom_site_label_3
_geom_angle
_geom_angle_publ_flag
N2 C1 C16 108.85(19) yes
N2 C1 O22 123.5(2) yes
C16 C1 O22 127.6(2) yes
C1 N2 C3 113.00(18) yes
C1 N2 C17 123.2(2) yes
C3 N2 C17 123.6(2) yes
N2 C3 C4 108.77(19) yes
N2 C3 O23 123.8(2) yes
C4 C3 O23 127.5(2) yes
C3 C4 C5 111.31(17) yes
C3 C4 C16 104.22(17) yes
C5 C4 C16 113.92(18) yes
C3 C4 H41 107.9 no
C5 C4 H41 110.4 no
C16 C4 H41 108.8 no
C4 C5 C6 110.76(17) yes
C4 C5 H51 110.6 no
C6 C5 H51 109.4 no
C4 C5 H52 108.1 no
C6 C5 H52 109.5 no
H51 C5 H52 108.5 no
C5 C6 C7 124.79(19) yes
C5 C6 C14 116.04(17) yes
C7 C6 C14 118.93(19) yes
C6 C7 C8 116.95(19) yes
C6 C7 C19 124.9(2) yes
C8 C7 C19 118.16(19) yes
C7 C8 C9 109.52(18) yes
C7 C8 H81 109.7 no
C9 C8 H81 109.5 no
C7 C8 H82 110.8 no
C9 C8 H82 109.2 no
H81 C8 H82 108.0 no
C8 C9 C10 110.6(2) yes
C8 C9 C13 114.58(19) yes
C10 C9 C13 104.40(19) yes
C8 C9 H91 109.3 no
C10 C9 H91 108.0 no
C13 C9 H91 109.7 no
C9 C10 N11 108.8(2) yes
C9 C10 O24 127.2(2) yes
N11 C10 O24 123.9(2) yes
C10 N11 C12 112.4(2) yes
C10 N11 C18 124.1(2) yes
C12 N11 C18 123.5(2) yes
N11 C12 C13 109.3(2) yes
N11 C12 O25 122.9(2) yes
C13 C12 O25 127.8(2) yes
C9 C13 C12 104.27(19) yes
C9 C13 C14 111.81(18) yes
C12 C13 C14 113.25(19) yes
C9 C13 H131 110.9 no
C12 C13 H131 108.4 no
C14 C13 H131 108.2 no
C13 C14 C6 111.30(17) yes
C13 C14 C15 113.28(18) yes
C6 C14 C15 112.01(17) yes
C13 C14 H141 105.5 no
C6 C14 H141 106.4 no
C15 C14 H141 107.8 no
C14 C15 C16 111.43(17) yes
C14 C15 H151 110.8 no
C16 C15 H151 107.8 no
C14 C15 H152 109.9 no
C16 C15 H152 108.7 no
H151 C15 H152 108.1 no
C4 C16 C15 112.62(17) yes
C4 C16 C1 104.25(18) yes
C15 C16 C1 111.30(19) yes
C4 C16 H161 111.6 no
C15 C16 H161 109.1 no
C1 C16 H161 107.8 no
N2 C17 H171 109.7 no
N2 C17 H172 111.0 no
H171 C17 H172 107.3 no
N2 C17 H173 112.1 no
H171 C17 H173 107.6 no
H172 C17 H173 109.1 no
N11 C18 H181 111.1 no
N11 C18 H182 108.8 no
H181 C18 H182 110.6 no
N11 C18 H183 108.8 no
H181 C18 H183 109.8 no
H182 C18 H183 107.7 no
C7 C19 C20 127.1(2) yes
C7 C19 H191 115.1 no
C20 C19 H191 117.6 no
C19 C20 C21 126.8(2) yes
C19 C20 H201 117.9 no
C21 C20 H201 115.3 no
C20 C21 H211 110.3 no
C20 C21 H212 111.3 no
H211 C21 H212 108.5 no
C20 C21 H213 110.7 no
H211 C21 H213 107.3 no
H212 C21 H213 108.5 no
N102 C101 C116 109.15(19) yes
N102 C101 O122 124.4(2) yes
C116 C101 O122 126.4(2) yes
C101 N102 C103 112.92(19) yes
C101 N102 C117 123.01(19) yes
C103 N102 C117 124.1(2) yes
N102 C103 C104 108.67(19) yes
N102 C103 O123 123.4(2) yes
C104 C103 O123 128.0(2) yes
C103 C104 C105 111.95(18) yes
C103 C104 C116 104.80(17) yes
C105 C104 C116 113.21(18) yes
C103 C104 H1041 107.1 no
C105 C104 H1041 109.6 no
C116 C104 H1041 109.9 no
C104 C105 C106 110.31(18) yes
C104 C105 H1051 107.7 no
C106 C105 H1051 111.1 no
C104 C105 H1052 109.6 no
C106 C105 H1052 110.2 no
H1051 C105 H1052 107.9 no
C105 C106 C107 124.9(2) yes
C105 C106 C114 116.35(18) yes
C107 C106 C114 118.7(2) yes
C106 C107 C108 116.2(2) yes
C106 C107 C119 126.0(2) yes
C108 C107 C119 117.7(2) yes
C107 C108 C109 109.71(18) yes
C107 C108 H1081 110.5 no
C109 C108 H1081 110.8 no
C107 C108 H1082 109.2 no
C109 C108 H1082 106.3 no
H1081 C108 H1082 110.2 no
C108 C109 C110 109.16(19) yes
C108 C109 C113 114.09(18) yes
C110 C109 C113 105.10(17) yes
C108 C109 H1091 108.7 no
C110 C109 H1091 108.7 no
C113 C109 H1091 110.9 no
C109 C110 N111 108.97(19) yes
C109 C110 O124 127.7(2) yes
N111 C110 O124 123.4(2) yes
C110 N111 C112 112.76(19) yes
C110 N111 C118 122.93(19) yes
C112 N111 C118 124.31(19) yes
N111 C112 C113 108.81(19) yes
N111 C112 O125 123.7(2) yes
C113 C112 O125 127.5(2) yes
C109 C113 C112 104.32(18) yes
C109 C113 C114 111.24(17) yes
C112 C113 C114 112.94(18) yes
C109 C113 H1131 112.7 no
C112 C113 H1131 104.5 no
C114 C113 H1131 110.8 no
C113 C114 C106 110.40(17) yes
C113 C114 C115 114.02(17) yes
C106 C114 C115 113.03(18) yes
C113 C114 H1141 104.0 no
C106 C114 H1141 107.1 no
C115 C114 H1141 107.6 no
C114 C115 C116 110.28(18) yes
C114 C115 H1151 109.8 no
C116 C115 H1151 108.7 no
C114 C115 H1152 108.6 no
C116 C115 H1152 112.3 no
H1151 C115 H1152 107.1 no
C104 C116 C115 114.47(17) yes
C104 C116 C101 104.37(18) yes
C115 C116 C101 111.56(18) yes
C104 C116 H1161 109.1 no
C115 C116 H1161 108.6 no
C101 C116 H1161 108.6 no
N102 C117 H1171 109.1 no
N102 C117 H1172 110.5 no
H1171 C117 H1172 110.8 no
N102 C117 H1173 108.4 no
H1171 C117 H1173 108.8 no
H1172 C117 H1173 109.2 no
N111 C118 H1181 110.1 no
N111 C118 H1182 109.1 no
H1181 C118 H1182 108.9 no
N111 C118 H1183 109.1 no
H1181 C118 H1183 110.5 no
H1182 C118 H1183 109.1 no
C107 C119 C120 126.9(2) yes
C107 C119 H1191 115.7 no
C120 C119 H1191 117.4 no
C119 C120 C121 127.4(2) yes
C119 C120 H1201 116.8 no
C121 C120 H1201 115.8 no
C120 C121 H1211 110.4 no
C120 C121 H1212 111.2 no
H1211 C121 H1212 109.0 no
C120 C121 H1213 109.0 no
H1211 C121 H1213 108.1 no
H1212 C121 H1213 109.1 no
N202 C201 C216 108.45(18) yes
N202 C201 O222 124.2(2) yes
C216 C201 O222 127.3(2) yes
C201 N202 C203 113.09(18) yes
C201 N202 C217 124.23(19) yes
C203 N202 C217 122.62(19) yes
N202 C203 C204 108.98(18) yes
N202 C203 O223 123.6(2) yes
C204 C203 O223 127.5(2) yes
C203 C204 C205 111.37(17) yes
C203 C204 C216 104.58(17) yes
C205 C204 C216 114.27(17) yes
C203 C204 H2041 106.6 no
C205 C204 H2041 109.3 no
C216 C204 H2041 110.4 no
C204 C205 C206 112.33(17) yes
C204 C205 H2051 108.5 no
C206 C205 H2051 108.9 no
C204 C205 H2052 109.3 no
C206 C205 H2052 109.9 no
H2051 C205 H2052 107.7 no
C205 C206 C207 125.72(19) yes
C205 C206 C214 116.79(18) yes
C207 C206 C214 117.48(19) yes
C206 C207 C208 116.54(19) yes
C206 C207 C219 126.3(2) yes
C208 C207 C219 117.12(19) yes
C207 C208 C209 109.59(17) yes
C207 C208 H2081 110.1 no
C209 C208 H2081 108.8 no
C207 C208 H2082 110.1 no
C209 C208 H2082 109.5 no
H2081 C208 H2082 108.7 no
C208 C209 C210 110.34(18) yes
C208 C209 C213 113.55(18) yes
C210 C209 C213 104.91(18) yes
C208 C209 H2091 110.1 no
C210 C209 H2091 106.9 no
C213 C209 H2091 110.7 no
C209 C210 N211 108.97(19) yes
C209 C210 O224 127.4(2) yes
N211 C210 O224 123.6(2) yes
C210 N211 C212 112.57(19) yes
C210 N211 C218 123.1(2) yes
C212 N211 C218 124.2(2) yes
N211 C212 C213 109.37(19) yes
N211 C212 O225 123.3(2) yes
C213 C212 O225 127.4(2) yes
C209 C213 C212 104.07(17) yes
C209 C213 C214 111.40(17) yes
C212 C213 C214 112.76(18) yes
C209 C213 H2131 111.3 no
C212 C213 H2131 107.1 no
C214 C213 H2131 110.0 no
C213 C214 C206 109.03(17) yes
C213 C214 C215 114.42(17) yes
C206 C214 C215 113.06(18) yes
C213 C214 H2141 104.4 no
C206 C214 H2141 107.3 no
C215 C214 H2141 108.0 no
C214 C215 C216 111.00(17) yes
C214 C215 H2151 110.0 no
C216 C215 H2151 107.6 no
C214 C215 H2152 110.0 no
C216 C215 H2152 109.7 no
H2151 C215 H2152 108.4 no
C204 C216 C215 114.12(17) yes
C204 C216 C201 104.66(17) yes
C215 C216 C201 113.47(18) yes
C204 C216 H2161 109.6 no
C215 C216 H2161 108.4 no
C201 C216 H2161 106.3 no
N202 C217 H2171 109.3 no
N202 C217 H2172 107.3 no
H2171 C217 H2172 110.4 no
N202 C217 H2173 111.8 no
H2171 C217 H2173 109.1 no
H2172 C217 H2173 109.1 no
N211 C218 H2181 108.6 no
N211 C218 H2182 110.5 no
H2181 C218 H2182 108.5 no
N211 C218 H2183 109.3 no
H2181 C218 H2183 110.1 no
H2182 C218 H2183 109.9 no
C207 C219 C220 128.1(2) yes
C207 C219 H2191 114.6 no
C220 C219 H2191 117.3 no
C219 C220 C221 127.3(2) yes
C219 C220 H2201 116.5 no
C221 C220 H2201 116.2 no
C220 C221 H2211 109.8 no
C220 C221 H2212 110.0 no
H2211 C221 H2212 108.0 no
C220 C221 H2213 111.1 no
H2211 C221 H2213 108.8 no
H2212 C221 H2213 109.0 no

loop_
_geom_bond_atom_site_label_1
_geom_bond_atom_site_label_2
_geom_bond_distance
_geom_bond_publ_flag
C1 N2 1.373(3) yes
C1 C16 1.507(3) yes
C1 O22 1.218(3) yes
N2 C3 1.377(3) yes
N2 C17 1.453(3) yes
C3 C4 1.511(3) yes
C3 O23 1.214(3) yes
C4 C5 1.528(3) yes
C4 C16 1.541(3) yes
C4 H41 0.977 no
C5 C6 1.502(3) yes
C5 H51 0.964 no
C5 H52 0.985 no
C6 C7 1.340(3) yes
C6 C14 1.512(3) yes
C7 C8 1.513(3) yes
C7 C19 1.475(3) yes
C8 C9 1.527(3) yes
C8 H81 0.981 no
C8 H82 0.986 no
C9 C10 1.510(3) yes
C9 C13 1.538(3) yes
C9 H91 0.956 no
C10 N11 1.379(3) yes
C10 O24 1.213(3) yes
N11 C12 1.380(3) yes
N11 C18 1.467(3) yes
C12 C13 1.498(3) yes
C12 O25 1.213(3) yes
C13 C14 1.556(3) yes
C13 H131 0.982 no
C14 C15 1.532(3) yes
C14 H141 0.987 no
C15 C16 1.532(3) yes
C15 H151 1.004 no
C15 H152 0.969 no
C16 H161 0.974 no
C17 H171 0.956 no
C17 H172 0.963 no
C17 H173 0.951 no
C18 H181 0.956 no
C18 H182 0.966 no
C18 H183 0.953 no
C19 C20 1.329(3) yes
C19 H191 0.944 no
C20 C21 1.488(4) yes
C20 H201 0.960 no
C21 H211 0.970 no
C21 H212 0.992 no
C21 H213 0.965 no
C101 N102 1.373(3) yes
C101 C116 1.508(3) yes
C101 O122 1.209(3) yes
N102 C103 1.383(3) yes
N102 C117 1.459(3) yes
C103 C104 1.505(3) yes
C103 O123 1.208(3) yes
C104 C105 1.534(3) yes
C104 C116 1.538(3) yes
C104 H1041 0.987 no
C105 C106 1.522(3) yes
C105 H1051 0.973 no
C105 H1052 1.005 no
C106 C107 1.331(3) yes
C106 C114 1.507(3) yes
C107 C108 1.517(3) yes
C107 C119 1.478(3) yes
C108 C109 1.541(3) yes
C108 H1081 0.999 no
C108 H1082 0.998 no
C109 C110 1.497(3) yes
C109 C113 1.529(3) yes
C109 H1091 0.994 no
C110 N111 1.386(3) yes
C110 O124 1.209(3) yes
N111 C112 1.371(3) yes
N111 C118 1.462(3) yes
C112 C113 1.519(3) yes
C112 O125 1.219(3) yes
C113 C114 1.566(3) yes
C113 H1131 0.953 no
C114 C115 1.511(3) yes
C114 H1141 0.992 no
C115 C116 1.530(3) yes
C115 H1151 0.984 no
C115 H1152 1.003 no
C116 H1161 0.963 no
C117 H1171 0.955 no
C117 H1172 0.949 no
C117 H1173 0.969 no
C118 H1181 0.951 no
C118 H1182 0.973 no
C118 H1183 0.960 no
C119 C120 1.325(4) yes
C119 H1191 0.955 no
C120 C121 1.496(4) yes
C120 H1201 0.966 no
C121 H1211 0.976 no
C121 H1212 1.008 no
C121 H1213 0.985 no
C201 N202 1.379(3) yes
C201 C216 1.510(3) yes
C201 O222 1.213(3) yes
N202 C203 1.376(3) yes
N202 C217 1.455(3) yes
C203 C204 1.501(3) yes
C203 O223 1.212(2) yes
C204 C205 1.535(3) yes
C204 C216 1.535(3) yes
C204 H2041 0.992 no
C205 C206 1.507(3) yes
C205 H2051 0.975 no
C205 H2052 0.995 no
C206 C207 1.340(3) yes
C206 C214 1.516(3) yes
C207 C208 1.515(3) yes
C207 C219 1.475(3) yes
C208 C209 1.537(3) yes
C208 H2081 0.978 no
C208 H2082 0.975 no
C209 C210 1.502(3) yes
C209 C213 1.536(3) yes
C209 H2091 0.970 no
C210 N211 1.383(3) yes
C210 O224 1.206(3) yes
N211 C212 1.370(3) yes
N211 C218 1.466(3) yes
C212 C213 1.513(3) yes
C212 O225 1.219(3) yes
C213 C214 1.552(3) yes
C213 H2131 0.981 no
C214 C215 1.530(3) yes
C214 H2141 1.003 no
C215 C216 1.526(3) yes
C215 H2151 0.991 no
C215 H2152 0.994 no
C216 H2161 0.984 no
C217 H2171 0.963 no
C217 H2172 0.977 no
C217 H2173 0.969 no
C218 H2181 0.942 no
C218 H2182 0.955 no
C218 H2183 0.935 no
C219 C220 1.316(3) yes
C219 H2191 0.939 no
C220 C221 1.488(4) yes
C220 H2201 0.972 no
C221 H2211 0.984 no
C221 H2212 0.973 no
C221 H2213 0.977 no

loop_
_geom_contact_atom_site_label_1
_geom_contact_atom_site_label_2
_geom_contact_distance
_geom_contact_site_symmetry_2
_geom_contact_publ_flag
O22 C116 3.306(3) 3_545 no
O22 C217 3.570(3) 2_666 no
O23 C13 3.386(3) 1_565 no
O23 C9 3.454(3) 1_565 no
O23 O122 3.515(2) 3 no
O23 C207 3.558(3) 2_676 no
O24 C121 3.469(3) 2_666 no
O25 C108 3.333(3) 4_554 no
O122 C3 2.979(3) 3_545 no
O122 C4 3.065(3) 3_545 no
O122 N2 3.112(2) 3_545 no
O122 C1 3.258(3) 3_545 no
O122 C16 3.377(3) 3_545 no
O122 C217 3.419(3) 4_464 no
O123 C15 3.305(3) 4_465 no
O123 C16 3.370(3) 4_465 no
O123 O123 3.406(4) 2_576 no
O123 C117 3.502(4) 2_576 no
O123 C103 3.552(3) 2_576 no
O124 C21 3.344(3) 2_666 no
O124 C20 3.414(3) 2_666 no
O124 C218 3.595(4) 2_666 no
O125 C212 3.118(3) 2_676 no
O125 C213 3.171(3) 2_676 no
O125 N211 3.182(2) 2_676 no
O125 C210 3.203(3) 2_676 no
O125 C209 3.228(3) 2_676 no
O125 C205 3.503(3) 2_666 no
O222 C216 3.232(3) 3_656 no
O222 C204 3.315(3) 3_656 no
O222 C201 3.389(3) 3_656 no
O222 C203 3.393(3) 3_656 no
O222 N202 3.453(2) 3_656 no
O223 C17 3.378(3) 2_666 no
O223 C8 3.531(3) 2_666 no
O223 N2 3.539(2) 2_666 no
O223 C14 3.578(3) 2_666 no
O224 C220 3.291(3) 2_676 no
O224 C221 3.384(3) 2_676 no
O225 C109 3.160(3) 2_666 no
O225 C110 3.267(3) 2_666 no
O225 C113 3.347(3) 2_666 no
O225 N111 3.482(2) 2_666 no
O225 C112 3.511(3) 2_666 no
C108 C117 3.577(3) 2_566 no
C116 C217 3.511(3) 4_464 no

loop_
_geom_torsion_atom_site_label_1
_geom_torsion_atom_site_label_2
_geom_torsion_atom_site_label_3
_geom_torsion_atom_site_label_4
_geom_torsion
_geom_torsion_publ_flag
O22 C1 N2 C3 -174.2(2) no
O22 C1 N2 C17 0.8(3) no
O22 C1 C16 C4 171.5(2) no
O22 C1 C16 C15 -66.8(3) no
O23 C3 N2 C1 178.8(2) no
O23 C3 N2 C17 3.7(3) no
O23 C3 C4 C5 52.1(3) no
O23 C3 C4 C16 175.2(2) no
O24 C10 N11 C12 179.9(2) no
O24 C10 N11 C18 0.7(4) no
O24 C10 C9 C8 50.8(3) no
O24 C10 C9 C13 174.6(3) no
O25 C12 N11 C10 -173.4(2) no
O25 C12 N11 C18 5.8(4) no
O25 C12 C13 C9 170.4(3) no
O25 C12 C13 C14 -67.8(3) no
O122 C101 N102 C103 178.3(2) no
O122 C101 N102 C117 -2.3(4) no
O122 C101 C116 C104 179.7(2) no
O122 C101 C116 C115 -56.2(3) no
O123 C103 N102 C101 -176.8(2) no
O123 C103 N102 C117 3.8(4) no
O123 C103 C104 C105 53.3(3) no
O123 C103 C104 C116 176.4(2) no
O124 C110 N111 C112 178.4(2) no
O124 C110 N111 C118 -0.7(3) no
O124 C110 C109 C108 57.4(3) no
O124 C110 C109 C113 -179.8(2) no
O125 C112 N111 C110 -176.7(2) no
O125 C112 N111 C118 2.4(4) no
O125 C112 C113 C109 176.9(2) no
O125 C112 C113 C114 -62.2(3) no
O222 C201 N202 C203 179.7(2) no
O222 C201 N202 C217 -3.0(3) no
O222 C201 C216 C204 -177.1(2) no
O222 C201 C216 C215 -52.1(3) no
O223 C203 N202 C201 177.8(2) no
O223 C203 N202 C217 0.5(3) no
O223 C203 C204 C205 60.6(3) no
O223 C203 C204 C216 -175.5(2) no
O224 C210 N211 C212 176.0(2) no
O224 C210 N211 C218 -0.0(4) no
O224 C210 C209 C208 60.0(3) no
O224 C210 C209 C213 -177.3(2) no
O225 C212 N211 C210 -176.3(2) no
O225 C212 N211 C218 -0.4(4) no
O225 C212 C213 C209 177.9(2) no
O225 C212 C213 C214 -61.3(3) no
N2 C1 C16 C4 -9.5(2) no
N2 C1 C16 C15 112.2(2) no
N2 C3 C4 C5 -128.3(2) no
N2 C3 C4 C16 -5.1(2) no
N11 C10 C9 C8 -129.2(2) no
N11 C10 C9 C13 -5.4(3) no
N11 C12 C13 C9 -8.8(3) no
N11 C12 C13 C14 113.0(2) no
N102 C101 C116 C104 -0.9(2) no
N102 C101 C116 C115 123.1(2) no
N102 C103 C104 C105 -126.1(2) no
N102 C103 C104 C116 -3.0(2) no
N111 C110 C109 C108 -122.6(2) no
N111 C110 C109 C113 0.1(2) no
N111 C112 C113 C109 -2.1(2) no
N111 C112 C113 C114 118.8(2) no
N202 C201 C216 C204 3.8(2) no
N202 C201 C216 C215 128.8(2) no
N202 C203 C204 C205 -119.5(2) no
N202 C203 C204 C216 4.4(2) no
N211 C210 C209 C208 -120.5(2) no
N211 C210 C209 C213 2.2(2) no
N211 C212 C213 C209 -1.8(2) no
N211 C212 C213 C214 119.1(2) no
C1 N2 C3 C4 -0.9(2) no
C1 C16 C4 C3 8.6(2) no
C1 C16 C4 C5 130.1(2) no
C1 C16 C15 C14 -71.7(2) no
C3 N2 C1 C16 6.8(3) no
C3 C4 C5 C6 63.6(2) no
C3 C4 C16 C15 -112.2(2) no
C4 C3 N2 C17 -175.9(2) no
C4 C5 C6 C7 -130.9(2) no
C4 C5 C6 C14 43.3(3) no
C4 C16 C15 C14 45.0(2) no
C5 C4 C16 C15 9.3(3) no
C5 C6 C7 C8 175.2(2) no
C5 C6 C7 C19 -3.5(4) no
C5 C6 C14 C13 138.4(2) no
C5 C6 C14 C15 10.5(3) no
C6 C5 C4 C16 -53.8(2) no
C6 C7 C8 C9 47.9(3) no
C6 C7 C19 C20 -57.1(4) no
C6 C14 C13 C9 40.1(2) no
C6 C14 C13 C12 -77.4(2) no
C6 C14 C15 C16 -55.9(2) no
C7 C6 C14 C13 -47.0(3) no
C7 C6 C14 C15 -175.0(2) no
C7 C8 C9 C10 67.3(2) no
C7 C8 C9 C13 -50.3(2) no
C7 C19 C20 C21 -1.7(4) no
C8 C7 C6 C14 1.1(3) no
C8 C7 C19 C20 124.1(3) no
C8 C9 C13 C12 129.5(2) no
C8 C9 C13 C14 6.8(3) no
C9 C8 C7 C19 -133.3(2) no
C9 C10 N11 C12 -0.1(3) no
C9 C10 N11 C18 -179.3(3) no
C9 C13 C14 C15 167.4(2) no
C10 N11 C12 C13 5.8(3) no
C10 C9 C13 C12 8.3(2) no
C10 C9 C13 C14 -114.4(2) no
C12 C13 C14 C15 49.9(3) no
C13 C12 N11 C18 -175.0(3) no
C13 C14 C15 C16 177.2(2) no
C14 C6 C7 C19 -177.6(2) no
C16 C1 N2 C17 -178.1(2) no
C101 N102 C103 C104 2.6(3) no
C101 C116 C104 C103 2.3(2) no
C101 C116 C104 C105 124.6(2) no
C101 C116 C115 C114 -69.0(2) no
C103 N102 C101 C116 -1.0(3) no
C103 C104 C105 C106 69.0(2) no
C103 C104 C116 C115 -119.9(2) no
C104 C103 N102 C117 -176.7(2) no
C104 C105 C106 C107 -132.6(2) no
C104 C105 C106 C114 46.2(2) no
C104 C116 C115 C114 49.2(2) no
C105 C104 C116 C115 2.4(3) no
C105 C106 C107 C108 174.8(2) no
C105 C106 C107 C119 -4.3(3) no
C105 C106 C114 C113 134.4(2) no
C105 C106 C114 C115 5.4(3) no
C106 C105 C104 C116 -49.3(2) no
C106 C107 C108 C109 51.7(3) no
C106 C107 C119 C120 -53.0(4) no
C106 C114 C113 C109 46.9(2) no
C106 C114 C113 C112 -70.0(2) no
C106 C114 C115 C116 -53.2(2) no
C107 C106 C114 C113 -46.8(3) no
C107 C106 C114 C115 -175.8(2) no
C107 C108 C109 C110 70.6(2) no
C107 C108 C109 C113 -46.6(2) no
C107 C119 C120 C121 0.0(5) no
C108 C107 C106 C114 -3.9(3) no
C108 C107 C119 C120 127.9(3) no
C108 C109 C113 C112 120.7(2) no
C108 C109 C113 C114 -1.4(3) no
C109 C108 C107 C119 -129.2(2) no
C109 C110 N111 C112 -1.5(3) no
C109 C110 N111 C118 179.4(2) no
C109 C113 C114 C115 175.4(2) no
C110 N111 C112 C113 2.3(3) no
C110 C109 C113 C112 1.2(2) no
C110 C109 C113 C114 -120.9(2) no
C112 C113 C114 C115 58.5(2) no
C113 C112 N111 C118 -178.6(2) no
C113 C114 C115 C116 179.6(2) no
C114 C106 C107 C119 177.0(2) no
C116 C101 N102 C117 178.3(2) no
C201 N202 C203 C204 -2.2(2) no
C201 C216 C204 C203 -4.9(2) no
C201 C216 C204 C205 117.2(2) no
C201 C216 C215 C214 -66.8(2) no
C203 N202 C201 C216 -1.1(2) no
C203 C204 C205 C206 76.7(2) no
C203 C204 C216 C215 -129.5(2) no
C204 C203 N202 C217 -179.5(2) no
C204 C205 C206 C207 -134.7(2) no
C204 C205 C206 C214 46.5(2) no
C204 C216 C215 C214 53.0(2) no
C205 C204 C216 C215 -7.4(3) no
C205 C206 C207 C208 -178.5(2) no
C205 C206 C207 C219 0.8(3) no
C205 C206 C214 C213 127.6(2) no
C205 C206 C214 C215 -0.9(3) no
C206 C205 C204 C216 -41.5(2) no
C206 C207 C208 C209 50.1(3) no
C206 C207 C219 C220 -59.0(4) no
C206 C214 C213 C209 49.2(2) no
C206 C214 C213 C212 -67.4(2) no
C206 C214 C215 C216 -48.6(2) no
C207 C206 C214 C213 -51.3(2) no
C207 C206 C214 C215 -179.8(2) no
C207 C208 C209 C210 70.2(2) no
C207 C208 C209 C213 -47.3(2) no
C207 C219 C220 C221 0.5(4) no
C208 C207 C206 C214 0.2(3) no
C208 C207 C219 C220 120.3(3) no
C208 C209 C213 C212 120.3(2) no
C208 C209 C213 C214 -1.5(3) no
C209 C208 C207 C219 -129.3(2) no
C209 C210 N211 C212 -3.5(3) no
C209 C210 N211 C218 -179.5(2) no
C209 C213 C214 C215 177.0(2) no
C210 N211 C212 C213 3.4(3) no
C210 C209 C213 C212 -0.2(2) no
C210 C209 C213 C214 -122.0(2) no
C212 C213 C214 C215 60.4(2) no
C213 C212 N211 C218 179.3(2) no
C213 C214 C215 C216 -174.2(2) no
C214 C206 C207 C219 179.5(2) no
C216 C201 N202 C217 176.1(2) no
